data_4072470
loop_
_publ_author_name
'L\'opez, Concepci\'on'
'P\'erez, Sonia'
'Solans, Xavier'
'Font-Bard\'ia, Merc\`e'
'Roig, Anna'
'Molins, Elies'
'van Leeuwen, Piet W. N. M.'
'van Strijdonck, Gino P. F.'

_publ_section_title
;
 Heterodimetallic Palladium(II) Complexes with Bidentate (N,S) or
 Terdentate (C,N,S)-Ferrocenyl Ligands. The Effect of the Ligand Donor
 Atoms on the Regioselectivity of the Allylic Alkylation of Cinnamyl
 Acetate
;
_journal_issue 3
_journal_name_full Organometallics
_journal_page_first 571
_journal_paper_doi 10.1021/om060647d
_journal_volume 26
_journal_year 2007
_chemical_formula_moiety 'C27 H26 Fe N Pd S, F6 P, H2 O'
_chemical_formula_sum 'C27 H28 F6 Fe N O P Pd S'
_chemical_formula_weight 721.81
_chemical_name_systematic ?
_space_group_IT_number 2
_symmetry_cell_setting triclinic
_symmetry_space_group_name_Hall '-P 1'
_symmetry_space_group_name_H-M 'P -1'
_atom_sites_solution_hydrogens geom
_atom_sites_solution_primary direct
_atom_sites_solution_secondary difmap
_audit_creation_method SHELXL-97
_cell_angle_alpha 84.67(3)
_cell_angle_beta 79.20(5)
_cell_angle_gamma 83.55(4)
_cell_formula_units_Z 4
_cell_length_a 10.075(10)
_cell_length_b 15.148(4)
_cell_length_c 19.533(7)
_cell_measurement_reflns_used 25
_cell_measurement_temperature 293(2)
_cell_measurement_theta_max 21
_cell_measurement_theta_min 12
_cell_volume 2902(3)
_computing_structure_refinement 'SHELXL-97 (Sheldrick, 1997)'
_diffrn_ambient_temperature 293(2)
_diffrn_measured_fraction_theta_full 1.000
_diffrn_measured_fraction_theta_max 1.000
_diffrn_measurement_device_type 'Enraf-nonius CAD4'
_diffrn_measurement_method \w--2\q'
_diffrn_radiation_monochromator graphite
_diffrn_radiation_source 'fine-focus sealed tube'
_diffrn_radiation_type MoK\a
_diffrn_radiation_wavelength 0.71073
_diffrn_reflns_av_R_equivalents 0.0028
_diffrn_reflns_av_sigmaI/netI 0.2689
_diffrn_reflns_limit_h_max 14
_diffrn_reflns_limit_h_min -13
_diffrn_reflns_limit_k_max 21
_diffrn_reflns_limit_k_min -21
_diffrn_reflns_limit_l_max 27
_diffrn_reflns_limit_l_min 0
_diffrn_reflns_number 16857
_diffrn_reflns_theta_full 29.97
_diffrn_reflns_theta_max 29.97
_diffrn_reflns_theta_min 2.07
_diffrn_standards_decay_% 1
_diffrn_standards_interval_time '120 min'
_diffrn_standards_number 3
_exptl_absorpt_coefficient_mu 1.307
_exptl_absorpt_correction_type none
_exptl_crystal_colour 'dark red'
_exptl_crystal_density_diffrn 1.652
_exptl_crystal_density_method 'not measured'
_exptl_crystal_description prism
_exptl_crystal_F_000 1448
_exptl_crystal_size_max 0.2
_exptl_crystal_size_mid 0.1
_exptl_crystal_size_min 0.1
_refine_diff_density_max 1.115
_refine_diff_density_min -1.190
_refine_diff_density_rms 0.130
_refine_ls_extinction_method none
_refine_ls_goodness_of_fit_ref 0.919
_refine_ls_hydrogen_treatment mixed
_refine_ls_matrix_type full
_refine_ls_number_parameters 571
_refine_ls_number_reflns 16857
_refine_ls_number_restraints 179
_refine_ls_restrained_S_all 1.550
_refine_ls_R_factor_all 0.2259
_refine_ls_R_factor_gt 0.0508
_refine_ls_shift/su_max 0.001
_refine_ls_shift/su_mean 0.000
_refine_ls_structure_factor_coef Fsqd
_refine_ls_weighting_details 'calc w=1/[\s^2^(Fo^2^)+(0.0580P)^2^+0.0000P] where P=(Fo^2^+2Fc^2^)/3'
_refine_ls_weighting_scheme calc
_refine_ls_wR_factor_gt 0.1243
_refine_ls_wR_factor_ref 0.1675
_reflns_number_gt 5122
_reflns_number_total 16857
_reflns_threshold_expression >2sigma(I)
_cod_data_source_file om060647dsi20060718_110601.cif
_cod_data_source_block chjc5b
_cod_depositor_comments
;
The following automatic conversions were performed:

'_symmetry_cell_setting' value 'Triclinic' changed to 'triclinic'
according to /home/saulius/struct/CIF-dictionaries/cif_core.dic
dictionary named 'cif_core.dic' version 2.4.1 from 2010-06-29.

Automatic conversion script
Id: cif_fix_values 1715 2011-07-08 13:25:40Z adriana 
;
_cod_original_sg_symbol_H-M P-1
_cod_database_code 4072470

loop_
_symmetry_equiv_pos_as_xyz
'x, y, z'
'-x, -y, -z'

loop_
_atom_site_label
_atom_site_type_symbol
_atom_site_fract_x
_atom_site_fract_y
_atom_site_fract_z
_atom_site_U_iso_or_equiv
_atom_site_adp_type
_atom_site_occupancy
_atom_site_symmetry_multiplicity
_atom_site_calc_flag
_atom_site_refinement_flags
Pd1 Pd 0.22351(9) 0.26021(6) 0.06924(5) 0.0552(3) Uani 1 1 d .
Pd2 Pd 0.37176(9) 0.86203(6) 0.34779(5) 0.0564(3) Uani 1 1 d .
Fe1 Fe -0.20729(16) 0.29591(10) 0.25100(8) 0.0520(5) Uani 1 1 d .
Fe2 Fe 0.74956(16) 0.66166(10) 0.43148(8) 0.0506(4) Uani 1 1 d .
S1 S 0.3852(3) 0.3510(2) 0.08887(17) 0.0621(9) Uani 1 1 d .
S2 S 0.1637(3) 0.8455(2) 0.42524(18) 0.0694(9) Uani 1 1 d .
N1 N 0.0866(9) 0.3732(5) 0.0968(4) 0.046(2) Uani 1 1 d .
N2 N 0.4400(11) 0.8588(6) 0.4421(5) 0.059(3) Uani 1 1 d .
C1 C -0.1778(14) 0.4103(7) 0.2915(6) 0.096(5) Uani 1 1 d G
H1 H -0.1297 0.4569 0.2691 0.115 Uiso 1 1 calc R
C2 C -0.3183(13) 0.4035(9) 0.2948(6) 0.096(5) Uani 1 1 d G
H2 H -0.3784 0.4448 0.2750 0.115 Uiso 1 1 calc R
C3 C -0.3511(11) 0.3225(10) 0.3337(7) 0.100(5) Uani 1 1 d G
H3 H -0.4364 0.3014 0.3439 0.120 Uiso 1 1 calc R
C4 C -0.2308(17) 0.2793(7) 0.3544(6) 0.121(6) Uani 1 1 d G
H4 H -0.2235 0.2249 0.3805 0.145 Uiso 1 1 calc R
C5 C -0.1237(10) 0.3336(9) 0.3283(6) 0.089(5) Uani 1 1 d G
H5 H -0.0339 0.3210 0.3343 0.107 Uiso 1 1 calc R
C6 C -0.2468(9) 0.2883(6) 0.1534(5) 0.069(4) Uani 1 1 d G
H6 H -0.3068 0.3274 0.1316 0.082 Uiso 1 1 calc R
C7 C -0.2797(8) 0.2103(6) 0.1966(5) 0.071(4) Uani 1 1 d G
H7 H -0.3649 0.1893 0.2082 0.086 Uiso 1 1 calc R
C8 C -0.1595(10) 0.1700(5) 0.2191(4) 0.077(4) Uani 1 1 d G
H8 H -0.1522 0.1179 0.2480 0.093 Uiso 1 1 calc R
C9 C -0.0524(7) 0.2230(6) 0.1898(5) 0.062(3) Uani 1 1 d G
H9 H 0.0374 0.2119 0.1961 0.075 Uiso 1 1 calc R
C10 C -0.1064(9) 0.2962(5) 0.1492(4) 0.071(4) Uani 1 1 d G
C11 C -0.0398(11) 0.3768(7) 0.1211(5) 0.048(3) Uani 1 1 d .
H11 H -0.0915 0.4317 0.1213 0.057 Uiso 1 1 calc R
C12 C 0.1471(7) 0.4563(4) 0.0777(4) 0.052(3) Uani 1 1 d G
C13 C 0.0739(5) 0.5369(5) 0.0629(4) 0.046(3) Uani 1 1 d G
H13 H -0.0191 0.5393 0.0641 0.056 Uiso 1 1 calc R
C14 C 0.1398(7) 0.6140(4) 0.0461(4) 0.056(3) Uani 1 1 d G
H14 H 0.0909 0.6679 0.0362 0.068 Uiso 1 1 calc R
C15 C 0.2789(7) 0.6104(4) 0.0442(4) 0.056(3) Uani 1 1 d G
H15 H 0.3231 0.6619 0.0330 0.067 Uiso 1 1 calc R
C16 C 0.3521(5) 0.5297(5) 0.0591(4) 0.053(3) Uani 1 1 d G
H16 H 0.4452 0.5273 0.0578 0.064 Uiso 1 1 calc R
C17 C 0.2862(7) 0.4527(4) 0.0758(4) 0.049(3) Uani 1 1 d G
C18 C 0.3822(15) 0.3444(9) 0.1781(7) 0.095(5) Uani 1 1 d .
H18A H 0.4333 0.2903 0.1916 0.142 Uiso 1 1 calc R
H18B H 0.2900 0.3446 0.2024 0.142 Uiso 1 1 calc R
H18C H 0.4216 0.3945 0.1899 0.142 Uiso 1 1 calc R
C19 C 0.1070(16) 0.1703(10) 0.0342(8) 0.089(5) Uani 1 1 d .
H19A H 0.0287 0.1520 0.0672 0.107 Uiso 1 1 calc R
H19B H 0.0901 0.1824 -0.0132 0.107 Uiso 1 1 calc R
C20 C 0.2219(17) 0.1284(10) 0.0412(8) 0.096(5) Uani 1 1 d D
H20 H 0.2139 0.0855 0.0821 0.144 Uiso 1 1 calc R
C21 C 0.3473(13) 0.1513(9) 0.0218(8) 0.085(4) Uani 1 1 d D
H21 H 0.3558 0.1674 -0.0285 0.128 Uiso 1 1 calc R
C22 C 0.4895(8) 0.1199(6) 0.0321(6) 0.078(4) Uani 1 1 d GD
C23 C 0.5133(11) 0.0715(6) 0.0934(5) 0.085(4) Uani 1 1 d G
H23 H 0.4409 0.0588 0.1287 0.102 Uiso 1 1 calc R
C24 C 0.6454(13) 0.0421(6) 0.1018(5) 0.094(5) Uani 1 1 d G
H24 H 0.6614 0.0098 0.1428 0.113 Uiso 1 1 calc R
C25 C 0.7537(9) 0.0612(6) 0.0489(6) 0.094(5) Uani 1 1 d G
H25 H 0.8421 0.0415 0.0546 0.112 Uiso 1 1 calc R
C26 C 0.7299(9) 0.1095(6) -0.0123(5) 0.083(4) Uani 1 1 d G
H26 H 0.8023 0.1222 -0.0477 0.100 Uiso 1 1 calc R
C27 C 0.5978(11) 0.1389(5) -0.0208(4) 0.072(4) Uani 1 1 d G
H27 H 0.5818 0.1713 -0.0617 0.087 Uiso 1 1 calc R
C101 C 0.8070(15) 0.5279(8) 0.4507(6) 0.093(5) Uani 1 1 d G
H101 H 0.8668 0.4918 0.4203 0.112 Uiso 1 1 calc R
C102 C 0.8431(12) 0.5807(10) 0.4994(8) 0.118(6) Uani 1 1 d G
H102 H 0.9307 0.5852 0.5067 0.141 Uiso 1 1 calc R
C103 C 0.7221(19) 0.6253(7) 0.5353(6) 0.103(5) Uani 1 1 d G
H103 H 0.7164 0.6642 0.5701 0.124 Uiso 1 1 calc R
C104 C 0.6112(11) 0.6001(10) 0.5086(8) 0.115(6) Uani 1 1 d G
H104 H 0.5201 0.6196 0.5229 0.139 Uiso 1 1 calc R
C105 C 0.6637(16) 0.5399(9) 0.4563(7) 0.125(7) Uani 1 1 d G
H105 H 0.6131 0.5131 0.4303 0.150 Uiso 1 1 calc R
C106 C 0.8155(7) 0.7827(5) 0.4108(4) 0.057(3) Uani 1 1 d G
H106 H 0.8537 0.8130 0.4404 0.068 Uiso 1 1 calc R
C107 C 0.8875(6) 0.7265(5) 0.3592(4) 0.060(3) Uani 1 1 d G
H107 H 0.9812 0.7135 0.3490 0.072 Uiso 1 1 calc R
C108 C 0.7914(9) 0.6937(5) 0.3258(4) 0.061(3) Uani 1 1 d G
H108 H 0.8111 0.6554 0.2899 0.073 Uiso 1 1 calc R
C109 C 0.6599(7) 0.7296(5) 0.3568(4) 0.065(3) Uani 1 1 d G
H109 H 0.5784 0.7190 0.3447 0.078 Uiso 1 1 calc R
C110 C 0.6748(7) 0.7847(5) 0.4093(4) 0.046(3) Uani 1 1 d G
C111 C 0.5543(12) 0.8344(8) 0.4523(6) 0.055(3) Uani 1 1 d .
H111 H 0.5707 0.8493 0.4949 0.067 Uiso 1 1 calc R
C112 C 0.3472(7) 0.8983(5) 0.4975(3) 0.048(3) Uani 1 1 d G
C113 C 0.3801(6) 0.9401(5) 0.5516(4) 0.053(3) Uani 1 1 d G
H113 H 0.4706 0.9430 0.5544 0.064 Uiso 1 1 calc R
C114 C 0.2777(8) 0.9775(5) 0.6016(3) 0.059(3) Uani 1 1 d G
H114 H 0.2997 1.0054 0.6378 0.070 Uiso 1 1 calc R
C115 C 0.1424(7) 0.9731(5) 0.5975(4) 0.056(3) Uani 1 1 d G
H115 H 0.0739 0.9981 0.6309 0.067 Uiso 1 1 calc R
C116 C 0.1095(6) 0.9313(5) 0.5433(4) 0.059(3) Uani 1 1 d G
H116 H 0.0190 0.9283 0.5406 0.071 Uiso 1 1 calc R
C117 C 0.2119(8) 0.8939(5) 0.4934(3) 0.052(3) Uani 1 1 d G
C118 C 0.1659(15) 0.7305(9) 0.4625(8) 0.096(5) Uani 1 1 d .
H11E H 0.1411 0.6937 0.4304 0.144 Uiso 1 1 calc R
H11F H 0.1023 0.7274 0.5057 0.144 Uiso 1 1 calc R
H11G H 0.2554 0.7099 0.4711 0.144 Uiso 1 1 calc R
C119 C 0.5446(16) 0.8933(10) 0.2692(7) 0.088(5) Uani 1 1 d .
H11H H 0.5754 0.9518 0.2687 0.106 Uiso 1 1 calc R
H11I H 0.6177 0.8462 0.2599 0.106 Uiso 1 1 calc R
C120 C 0.4321(18) 0.8887(11) 0.2403(7) 0.097(5) Uani 1 1 d D
H120 H 0.4452 0.8306 0.2205 0.145 Uiso 1 1 calc R
C121 C 0.3070(16) 0.9105(12) 0.2493(8) 0.104(6) Uani 1 1 d D
H121 H 0.2907 0.9756 0.2475 0.156 Uiso 1 1 calc R
C122 C 0.1912(10) 0.8736(9) 0.2261(5) 0.085(4) Uani 1 1 d GD
C123 C 0.0880(13) 0.9423(6) 0.2241(5) 0.086(4) Uani 1 1 d G
H123 H 0.0979 0.9980 0.2378 0.104 Uiso 1 1 calc R
C124 C -0.0302(11) 0.9278(8) 0.2015(5) 0.103(5) Uani 1 1 d G
H124 H -0.0993 0.9738 0.2001 0.124 Uiso 1 1 calc R
C125 C -0.0451(11) 0.8446(10) 0.1810(5) 0.106(5) Uani 1 1 d G
H125 H -0.1241 0.8349 0.1659 0.127 Uiso 1 1 calc R
C126 C 0.0581(15) 0.7759(7) 0.1830(5) 0.096(5) Uani 1 1 d G
H126 H 0.0481 0.7202 0.1693 0.115 Uiso 1 1 calc R
C127 C 0.1763(12) 0.7904(7) 0.2056(5) 0.099(5) Uani 1 1 d G
H127 H 0.2453 0.7444 0.2069 0.119 Uiso 1 1 calc R
O1 O 0.1316(9) 0.5358(6) 0.2693(6) 0.086(3) Uani 1 1 d D
H1O H 0.062(10) 0.519(8) 0.247(6) 0.104 Uiso 1 1 d D
H1OA H 0.184(12) 0.516(8) 0.306(5) 0.104 Uiso 1 1 d D
O2 O 0.3433(12) 0.5789(8) 0.3430(6) 0.119(4) Uani 1 1 d D
H2O H 0.311(15) 0.538(8) 0.315(8) 0.143 Uiso 1 1 d D
H2OA H 0.411(13) 0.579(10) 0.372(7) 0.143 Uiso 1 1 d D
P1 P 0.3409(3) 0.3701(2) 0.85514(18) 0.0623(9) Uani 1 1 d D
P2 P -0.2635(3) 0.8457(2) 0.65656(18) 0.0648(9) Uani 1 1 d D
F11 F 0.2146(7) 0.4112(5) 0.8233(4) 0.084(2) Uiso 1 1 d D
F12 F 0.2982(7) 0.2721(4) 0.8512(4) 0.089(2) Uiso 1 1 d D
F13 F 0.4188(7) 0.3624(5) 0.7857(4) 0.095(2) Uiso 1 1 d D
F14 F 0.4679(7) 0.3260(5) 0.8863(4) 0.090(2) Uiso 1 1 d D
F15 F 0.3892(7) 0.4656(5) 0.8554(4) 0.093(2) Uiso 1 1 d D
F16 F 0.2673(8) 0.3736(5) 0.9237(4) 0.101(3) Uiso 1 1 d D
F21 F -0.3813(7) 0.7952(5) 0.6404(4) 0.101(3) Uiso 1 1 d D
F22 F -0.3248(8) 0.9344(5) 0.6216(4) 0.106(3) Uiso 1 1 d D
F23 F -0.1841(8) 0.8241(5) 0.5906(4) 0.099(3) Uiso 1 1 d D
F24 F -0.1493(8) 0.9001(5) 0.6710(4) 0.099(3) Uiso 1 1 d D
F25 F -0.2014(8) 0.7559(5) 0.6908(4) 0.103(3) Uiso 1 1 d D
F26 F -0.3435(8) 0.8650(5) 0.7222(4) 0.096(2) Uiso 1 1 d D

loop_
_atom_site_aniso_label
_atom_site_aniso_U_11
_atom_site_aniso_U_22
_atom_site_aniso_U_33
_atom_site_aniso_U_23
_atom_site_aniso_U_13
_atom_site_aniso_U_12
Pd1 0.0548(6) 0.0504(6) 0.0598(6) -0.0090(5) -0.0033(5) -0.0099(5)
Pd2 0.0537(6) 0.0606(6) 0.0541(6) -0.0020(5) -0.0049(5) -0.0121(5)
Fe1 0.0540(11) 0.0477(10) 0.0524(11) -0.0035(8) -0.0023(8) -0.0097(8)
Fe2 0.0528(10) 0.0485(10) 0.0506(10) -0.0070(8) -0.0050(8) -0.0093(8)
S1 0.059(2) 0.058(2) 0.068(2) -0.0083(16) -0.0028(17) -0.0120(16)
S2 0.060(2) 0.079(2) 0.068(2) -0.0030(18) -0.0052(17) -0.0150(18)
N1 0.045(6) 0.043(5) 0.052(6) -0.006(4) -0.004(5) -0.011(4)
N2 0.063(7) 0.049(6) 0.061(7) -0.007(5) 0.005(6) -0.015(5)
C1 0.128(16) 0.084(12) 0.076(11) -0.019(9) -0.004(10) -0.023(11)
C2 0.094(14) 0.099(13) 0.095(12) -0.018(10) -0.011(10) -0.006(10)
C3 0.079(12) 0.121(16) 0.095(13) -0.024(11) 0.009(10) -0.011(11)
C4 0.18(2) 0.082(12) 0.097(13) -0.012(10) -0.005(14) -0.021(15)
C5 0.094(12) 0.080(11) 0.091(12) -0.017(9) -0.020(10) 0.011(10)
C6 0.061(9) 0.071(9) 0.072(9) 0.001(7) -0.006(7) -0.014(7)
C7 0.072(10) 0.071(9) 0.072(10) -0.007(8) -0.009(8) -0.014(8)
C8 0.085(11) 0.062(9) 0.080(10) -0.002(7) -0.001(8) -0.010(8)
C9 0.056(8) 0.057(8) 0.070(9) 0.001(7) -0.005(7) -0.004(7)
C10 0.079(10) 0.065(9) 0.063(9) -0.008(7) 0.005(7) -0.014(8)
C11 0.043(7) 0.041(7) 0.056(7) -0.005(5) 0.002(6) -0.009(5)
C12 0.054(8) 0.053(8) 0.047(7) -0.006(6) 0.001(6) -0.008(6)
C13 0.048(7) 0.047(7) 0.046(7) -0.004(5) -0.011(5) -0.008(6)
C14 0.058(8) 0.050(8) 0.059(8) -0.004(6) -0.009(6) -0.002(6)
C15 0.056(8) 0.049(8) 0.065(8) -0.010(6) -0.009(6) -0.014(6)
C16 0.046(7) 0.054(8) 0.060(8) -0.008(6) -0.006(6) -0.010(6)
C17 0.050(7) 0.052(7) 0.050(7) -0.004(6) -0.012(6) -0.014(6)
C18 0.112(13) 0.079(11) 0.096(12) -0.006(9) -0.025(10) -0.012(9)
C19 0.091(12) 0.084(11) 0.094(12) -0.022(9) -0.015(10) -0.008(9)
C20 0.122(15) 0.059(10) 0.100(13) -0.023(9) 0.003(12) -0.003(10)
C21 0.075(11) 0.085(11) 0.099(12) -0.021(9) -0.012(9) -0.015(9)
C22 0.080(11) 0.061(9) 0.091(11) -0.018(8) -0.004(9) -0.007(8)
C23 0.089(12) 0.083(11) 0.083(12) -0.003(9) -0.010(9) -0.020(9)
C24 0.108(14) 0.088(11) 0.082(12) -0.005(9) -0.008(11) -0.006(10)
C25 0.094(12) 0.086(11) 0.106(13) -0.025(10) -0.019(11) -0.014(9)
C26 0.085(12) 0.082(11) 0.076(11) -0.001(8) 0.000(9) -0.011(9)
C27 0.071(10) 0.065(9) 0.077(10) -0.003(7) -0.007(8) -0.008(8)
C101 0.083(12) 0.093(12) 0.106(13) -0.008(10) -0.022(10) -0.011(9)
C102 0.129(17) 0.099(14) 0.129(17) 0.035(12) -0.045(15) -0.022(13)
C103 0.128(15) 0.087(12) 0.094(13) -0.014(9) -0.022(13) -0.004(12)
C104 0.118(16) 0.112(15) 0.109(15) 0.010(12) -0.006(13) -0.018(13)
C105 0.16(2) 0.106(15) 0.110(16) 0.001(12) -0.023(14) -0.050(14)
C106 0.064(8) 0.051(7) 0.058(8) 0.001(6) -0.007(6) -0.022(6)
C107 0.053(8) 0.066(8) 0.058(8) -0.011(7) 0.002(6) -0.009(6)
C108 0.067(9) 0.058(8) 0.056(8) -0.007(6) -0.010(7) -0.004(7)
C109 0.073(9) 0.056(8) 0.063(9) -0.009(6) 0.002(7) -0.019(7)
C110 0.036(6) 0.056(7) 0.052(7) -0.004(6) -0.016(5) -0.014(5)
C111 0.050(8) 0.065(8) 0.051(8) -0.018(6) 0.000(6) -0.012(6)
C112 0.047(7) 0.049(7) 0.049(7) 0.009(6) -0.012(6) -0.016(6)
C113 0.045(7) 0.058(7) 0.057(8) -0.003(6) -0.003(6) -0.015(6)
C114 0.068(9) 0.051(7) 0.055(8) 0.003(6) -0.009(7) -0.009(6)
C115 0.059(8) 0.044(7) 0.057(8) 0.002(6) 0.001(6) -0.001(6)
C116 0.046(7) 0.058(8) 0.072(9) 0.004(7) -0.008(7) -0.005(6)
C117 0.051(7) 0.049(7) 0.052(7) 0.003(6) -0.001(6) -0.002(6)
C118 0.106(12) 0.084(11) 0.100(12) -0.005(9) -0.019(10) -0.021(9)
C119 0.092(12) 0.103(12) 0.075(11) -0.009(9) -0.008(9) -0.038(9)
C120 0.147(17) 0.089(12) 0.053(10) -0.002(8) -0.003(11) -0.037(12)
C121 0.106(14) 0.120(15) 0.074(11) 0.003(10) 0.005(11) -0.005(13)
C122 0.089(12) 0.095(12) 0.074(10) -0.010(9) -0.017(9) -0.016(10)
C123 0.091(12) 0.090(12) 0.079(11) -0.004(9) -0.012(9) -0.015(10)
C124 0.097(13) 0.109(15) 0.107(13) -0.007(11) -0.027(11) -0.010(10)
C125 0.125(16) 0.111(14) 0.086(12) -0.013(11) -0.011(11) -0.036(13)
C126 0.117(14) 0.076(11) 0.091(12) -0.013(9) -0.002(11) -0.013(11)
C127 0.097(13) 0.106(14) 0.092(12) -0.015(10) -0.005(10) -0.013(10)
O1 0.066(7) 0.075(6) 0.120(9) -0.012(6) -0.012(6) -0.015(5)
O2 0.107(10) 0.141(11) 0.104(10) 0.002(8) -0.003(7) -0.027(8)
P1 0.070(2) 0.058(2) 0.060(2) -0.0087(17) -0.0074(19) -0.0092(18)
P2 0.065(2) 0.065(2) 0.065(2) -0.0058(18) -0.0074(18) -0.0137(18)

loop_
_atom_type_symbol
_atom_type_description
_atom_type_scat_dispersion_real
_atom_type_scat_dispersion_imag
_atom_type_scat_source
C C 0.0033 0.0016 'International Tables Vol C Tables 4.2.6.8 and 6.1.1.4'
H H 0.0000 0.0000 'International Tables Vol C Tables 4.2.6.8 and 6.1.1.4'
F F 0.0171 0.0103 'International Tables Vol C Tables 4.2.6.8 and 6.1.1.4'
N N 0.0061 0.0033 'International Tables Vol C Tables 4.2.6.8 and 6.1.1.4'
P P 0.1023 0.0942 'International Tables Vol C Tables 4.2.6.8 and 6.1.1.4'
Pd Pd -0.9988 1.0072 'International Tables Vol C Tables 4.2.6.8 and 6.1.1.4'
S S 0.1246 0.1234 'International Tables Vol C Tables 4.2.6.8 and 6.1.1.4'
Fe Fe 0.3463 0.8444 'International Tables Vol C Tables 4.2.6.8 and 6.1.1.4'
O O 0.0106 0.0060 'International Tables Vol C Tables 4.2.6.8 and 6.1.1.4'

loop_
_geom_angle_atom_site_label_1
_geom_angle_atom_site_label_2
_geom_angle_atom_site_label_3
_geom_angle
N1 Pd1 C20 139.8(5)
N1 Pd1 C21 168.3(5)
C20 Pd1 C21 36.3(4)
N1 Pd1 C19 105.6(5)
C20 Pd1 C19 35.1(5)
C21 Pd1 C19 67.8(5)
N1 Pd1 S1 83.0(2)
C20 Pd1 S1 137.2(5)
C21 Pd1 S1 102.4(4)
C19 Pd1 S1 168.6(4)
N2 Pd2 C120 142.1(6)
N2 Pd2 C119 104.7(5)
C120 Pd2 C119 37.5(5)
N2 Pd2 C121 161.7(5)
C120 Pd2 C121 33.9(4)
C119 Pd2 C121 69.6(5)
N2 Pd2 S2 81.0(3)
C120 Pd2 S2 136.1(5)
C119 Pd2 S2 171.3(4)
C121 Pd2 S2 103.0(4)
C4 Fe1 C3 41.8(6)
C4 Fe1 C5 41.6(6)
C3 Fe1 C5 69.9(5)
C4 Fe1 C7 120.5(5)
C3 Fe1 C7 106.8(4)
C5 Fe1 C7 156.4(5)
C4 Fe1 C2 69.8(5)
C3 Fe1 C2 41.3(6)
C5 Fe1 C2 69.2(5)
C7 Fe1 C2 124.6(4)
C4 Fe1 C6 158.4(5)
C3 Fe1 C6 123.5(5)
C5 Fe1 C6 159.8(5)
C7 Fe1 C6 40.9(4)
C2 Fe1 C6 109.7(4)
C4 Fe1 C8 104.1(4)
C3 Fe1 C8 121.6(5)
C5 Fe1 C8 119.7(4)
C7 Fe1 C8 40.9(4)
C2 Fe1 C8 159.8(5)
C6 Fe1 C8 68.6(4)
C4 Fe1 C1 69.5(5)
C3 Fe1 C1 69.3(5)
C5 Fe1 C1 40.9(5)
C7 Fe1 C1 161.4(5)
C2 Fe1 C1 40.8(5)
C6 Fe1 C1 125.0(4)
C8 Fe1 C1 156.7(5)
C4 Fe1 C10 157.4(6)
C3 Fe1 C10 160.3(6)
C5 Fe1 C10 122.2(5)
C7 Fe1 C10 68.5(4)
C2 Fe1 C10 124.5(5)
C6 Fe1 C10 40.6(4)
C8 Fe1 C10 68.2(4)
C1 Fe1 C10 108.7(4)
C4 Fe1 C9 120.2(5)
C3 Fe1 C9 157.6(6)
C5 Fe1 C9 105.2(4)
C7 Fe1 C9 68.45(19)
C2 Fe1 C9 159.1(5)
C6 Fe1 C9 68.25(19)
C8 Fe1 C9 40.5(4)
C1 Fe1 C9 122.1(4)
C10 Fe1 C9 40.36(15)
C110 Fe2 C106 41.89(15)
C110 Fe2 C109 41.87(15)
C106 Fe2 C109 70.05(19)
C110 Fe2 C102 145.0(5)
C106 Fe2 C102 114.8(4)
C109 Fe2 C102 173.1(6)
C110 Fe2 C103 113.6(4)
C106 Fe2 C103 111.3(4)
C109 Fe2 C103 143.2(6)
C102 Fe2 C103 41.1(6)
C110 Fe2 C107 69.66(18)
C106 Fe2 C107 41.0(3)
C109 Fe2 C107 69.05(19)
C102 Fe2 C107 111.0(4)
C103 Fe2 C107 137.2(6)
C110 Fe2 C108 69.63(19)
C106 Fe2 C108 69.07(18)
C109 Fe2 C108 41.0(3)
C102 Fe2 C108 134.7(5)
C103 Fe2 C108 175.8(6)
C107 Fe2 C108 40.5(3)
C110 Fe2 C101 172.8(5)
C106 Fe2 C101 144.8(5)
C109 Fe2 C101 132.5(5)
C102 Fe2 C101 40.7(6)
C103 Fe2 C101 68.3(5)
C107 Fe2 C101 114.0(4)
C108 Fe2 C101 108.8(4)
C110 Fe2 C104 109.3(4)
C106 Fe2 C104 136.5(5)
C109 Fe2 C104 112.1(4)
C102 Fe2 C104 68.2(5)
C103 Fe2 C104 40.4(6)
C107 Fe2 C104 177.1(6)
C108 Fe2 C104 142.0(6)
C101 Fe2 C104 67.3(6)
C110 Fe2 C105 133.6(5)
C106 Fe2 C105 175.1(6)
C109 Fe2 C105 107.8(4)
C102 Fe2 C105 67.8(6)
C103 Fe2 C105 67.6(5)
C107 Fe2 C105 143.0(5)
C108 Fe2 C105 112.4(4)
C101 Fe2 C105 39.8(6)
C104 Fe2 C105 39.7(6)
C18 S1 C17 102.0(6)
C18 S1 Pd1 107.3(5)
C17 S1 Pd1 95.5(3)
C117 S2 C118 98.8(5)
C117 S2 Pd2 94.4(3)
C118 S2 Pd2 108.4(5)
C11 N1 C12 118.1(8)
C11 N1 Pd1 128.6(7)
C12 N1 Pd1 113.0(6)
C111 N2 C112 117.3(10)
C111 N2 Pd2 126.4(9)
C112 N2 Pd2 115.8(7)
C2 C1 C5 108.0
C2 C1 Fe1 69.2(4)
C5 C1 Fe1 68.4(4)
C2 C1 H1 126.0
C5 C1 H1 126.0
Fe1 C1 H1 128.0
C1 C2 C3 108.0
C1 C2 Fe1 70.0(4)
C3 C2 Fe1 68.0(4)
C1 C2 H2 126.0
C3 C2 H2 126.0
Fe1 C2 H2 127.5
C4 C3 C2 108.0
C4 C3 Fe1 68.7(4)
C2 C3 Fe1 70.7(4)
C4 C3 H3 126.0
C2 C3 H3 126.0
Fe1 C3 H3 126.2
C5 C4 C3 108.0
C5 C4 Fe1 70.3(4)
C3 C4 Fe1 69.5(4)
C5 C4 H4 126.0
C3 C4 H4 126.0
Fe1 C4 H4 125.7
C4 C5 C1 108.0
C4 C5 Fe1 68.1(4)
C1 C5 Fe1 70.6(4)
C4 C5 H5 126.0
C1 C5 H5 126.0
Fe1 C5 H5 126.8
C7 C6 C10 108.0
C7 C6 Fe1 69.1(3)
C10 C6 Fe1 70.5(3)
C7 C6 H6 126.0
C10 C6 H6 126.0
Fe1 C6 H6 125.9
C8 C7 C6 108.0
C8 C7 Fe1 70.1(3)
C6 C7 Fe1 69.9(3)
C8 C7 H7 126.0
C6 C7 H7 126.0
Fe1 C7 H7 125.5
C7 C8 C9 108.0
C7 C8 Fe1 69.0(3)
C9 C8 Fe1 70.5(3)
C7 C8 H8 126.0
C9 C8 H8 126.0
Fe1 C8 H8 126.1
C10 C9 C8 108.0
C10 C9 Fe1 69.7(3)
C8 C9 Fe1 69.0(3)
C10 C9 H9 126.0
C8 C9 H9 126.0
Fe1 C9 H9 126.9
C9 C10 C6 108.0
C9 C10 C11 126.5(8)
C6 C10 C11 124.1(8)
C9 C10 Fe1 69.9(3)
C6 C10 Fe1 68.9(3)
C11 C10 Fe1 116.2(7)
N1 C11 C10 121.5(10)
N1 C11 H11 119.2
C10 C11 H11 119.2
C13 C12 C17 120.0
C13 C12 N1 123.7(6)
C17 C12 N1 116.3(6)
C14 C13 C12 120.0
C14 C13 H13 120.0
C12 C13 H13 120.0
C15 C14 C13 120.0
C15 C14 H14 120.0
C13 C14 H14 120.0
C14 C15 C16 120.0
C14 C15 H15 120.0
C16 C15 H15 120.0
C17 C16 C15 120.0
C17 C16 H16 120.0
C15 C16 H16 120.0
C16 C17 C12 120.0
C16 C17 S1 118.2(4)
C12 C17 S1 121.7(4)
S1 C18 H18A 109.5
S1 C18 H18B 109.5
H18A C18 H18B 109.5
S1 C18 H18C 109.5
H18A C18 H18C 109.5
H18B C18 H18C 109.5
C20 C19 Pd1 72.2(9)
C20 C19 H19A 116.4
Pd1 C19 H19A 116.4
C20 C19 H19B 116.4
Pd1 C19 H19B 116.4
H19A C19 H19B 113.4
C19 C20 C21 131.4(16)
C19 C20 Pd1 72.8(9)
C21 C20 Pd1 72.0(9)
C19 C20 H20 111.8
C21 C20 H20 111.8
Pd1 C20 H20 111.8
C20 C21 C22 140.1(15)
C20 C21 Pd1 71.6(8)
C22 C21 Pd1 125.6(9)
C20 C21 H21 104.5
C22 C21 H21 104.5
Pd1 C21 H21 104.5
C23 C22 C27 120.0
C23 C22 C21 120.7(10)
C27 C22 C21 119.3(10)
C24 C23 C22 120.0
C24 C23 H23 120.0
C22 C23 H23 120.0
C23 C24 C25 120.0
C23 C24 H24 120.0
C25 C24 H24 120.0
C24 C25 C26 120.0
C24 C25 H25 120.0
C26 C25 H25 120.0
C25 C26 C27 120.0
C25 C26 H26 120.0
C27 C26 H26 120.0
C26 C27 C22 120.0
C26 C27 H27 120.0
C22 C27 H27 120.0
C105 C101 C102 108.0
C105 C101 Fe2 71.6(4)
C102 C101 Fe2 67.8(4)
C105 C101 H101 126.0
C102 C101 H101 126.0
Fe2 C101 H101 126.2
C103 C102 C101 108.0
C103 C102 Fe2 69.8(5)
C101 C102 Fe2 71.4(5)
C103 C102 H102 126.0
C101 C102 H102 126.0
Fe2 C102 H102 124.3
C102 C103 C104 108.0
C102 C103 Fe2 69.0(4)
C104 C103 Fe2 71.8(4)
C102 C103 H103 126.0
C104 C103 H103 126.0
Fe2 C103 H103 124.7
C105 C104 C103 108.0
C105 C104 Fe2 71.0(4)
C103 C104 Fe2 67.7(4)
C105 C104 H104 126.0
C103 C104 H104 126.0
Fe2 C104 H104 126.8
C104 C105 C101 108.0
C104 C105 Fe2 69.3(4)
C101 C105 Fe2 68.6(4)
C104 C105 H105 126.0
C101 C105 H105 126.0
Fe2 C105 H105 127.7
C107 C106 C110 108.0
C107 C106 Fe2 71.4(3)
C110 C106 Fe2 67.9(3)
C107 C106 H106 126.0
C110 C106 H106 126.0
Fe2 C106 H106 126.3
C106 C107 C108 108.0
C106 C107 Fe2 67.6(3)
C108 C107 Fe2 69.8(3)
C106 C107 H107 126.0
C108 C107 H107 126.0
Fe2 C107 H107 128.2
C109 C108 C107 108.0
C109 C108 Fe2 67.7(3)
C107 C108 Fe2 69.7(3)
C109 C108 H108 126.0
C107 C108 H108 126.0
Fe2 C108 H108 128.2
C110 C109 C108 108.0
C110 C109 Fe2 67.8(3)
C108 C109 Fe2 71.4(3)
C110 C109 H109 126.0
C108 C109 H109 126.0
Fe2 C109 H109 126.3
C109 C110 C106 108.0
C109 C110 C111 122.0(7)
C106 C110 C111 130.0(7)
C109 C110 Fe2 70.3(3)
C106 C110 Fe2 70.2(3)
C111 C110 Fe2 125.6(7)
N2 C111 C110 132.5(11)
N2 C111 H111 113.7
C110 C111 H111 113.7
C113 C112 C117 120.0
C113 C112 N2 126.4(7)
C117 C112 N2 113.6(7)
C112 C113 C114 120.0
C112 C113 H113 120.0
C114 C113 H113 120.0
C115 C114 C113 120.0
C115 C114 H114 120.0
C113 C114 H114 120.0
C114 C115 C116 120.0
C114 C115 H115 120.0
C116 C115 H115 120.0
C117 C116 C115 120.0
C117 C116 H116 120.0
C115 C116 H116 120.0
C116 C117 C112 120.0
C116 C117 S2 117.7(5)
C112 C117 S2 122.3(5)
S2 C118 H11E 109.5
S2 C118 H11F 109.5
H11E C118 H11F 109.5
S2 C118 H11G 109.5
H11E C118 H11G 109.5
H11F C118 H11G 109.5
C120 C119 Pd2 68.4(8)
C120 C119 H11H 116.8
Pd2 C119 H11H 116.8
C120 C119 H11I 116.8
Pd2 C119 H11I 116.8
H11H C119 H11I 113.8
C121 C120 C119 142.3(17)
C121 C120 Pd2 77.3(11)
C119 C120 Pd2 74.1(9)
C121 C120 H120 105.4
C119 C120 H120 105.4
Pd2 C120 H120 105.4
C120 C121 C122 133.2(17)
C120 C121 Pd2 68.8(10)
C122 C121 Pd2 121.4(10)
C120 C121 H121 109.0
C122 C121 H121 109.0
Pd2 C121 H121 109.0
C123 C122 C127 120.0
C123 C122 C121 107.6(11)
C127 C122 C121 132.3(11)
C124 C123 C122 120.0
C124 C123 H123 120.0
C122 C123 H123 120.0
C125 C124 C123 120.0
C125 C124 H124 120.0
C123 C124 H124 120.0
C124 C125 C126 120.0
C124 C125 H125 120.0
C126 C125 H125 120.0
C127 C126 C125 120.0
C127 C126 H126 120.0
C125 C126 H126 120.0
C126 C127 C122 120.0
C126 C127 H127 120.0
C122 C127 H127 120.0
H1O O1 H1OA 142(10)
H2O O2 H2OA 139(10)
F16 P1 F13 177.4(5)
F16 P1 F11 92.0(4)
F13 P1 F11 89.9(4)
F16 P1 F14 88.7(4)
F13 P1 F14 89.4(4)
F11 P1 F14 178.3(4)
F16 P1 F15 92.5(4)
F13 P1 F15 89.4(4)
F11 P1 F15 90.8(4)
F14 P1 F15 90.7(4)
F16 P1 F12 90.6(4)
F13 P1 F12 87.5(4)
F11 P1 F12 89.9(4)
F14 P1 F12 88.5(4)
F15 P1 F12 176.8(4)
F26 P2 F23 178.6(5)
F26 P2 F22 90.8(5)
F23 P2 F22 90.1(5)
F26 P2 F24 90.5(5)
F23 P2 F24 90.6(5)
F22 P2 F24 87.1(4)
F26 P2 F21 89.4(5)
F23 P2 F21 89.5(5)
F22 P2 F21 90.2(4)
F24 P2 F21 177.3(5)
F26 P2 F25 89.9(4)
F23 P2 F25 89.2(4)
F22 P2 F25 179.2(5)
F24 P2 F25 93.2(4)
F21 P2 F25 89.5(4)

loop_
_geom_bond_atom_site_label_1
_geom_bond_atom_site_label_2
_geom_bond_distance
Pd1 N1 2.118(9)
Pd1 C20 2.121(14)
Pd1 C21 2.127(13)
Pd1 C19 2.128(14)
Pd1 S1 2.351(4)
Pd2 N2 2.078(10)
Pd2 C120 2.088(14)
Pd2 C119 2.159(14)
Pd2 C121 2.184(16)
Pd2 S2 2.367(4)
Fe1 C4 1.985(11)
Fe1 C3 1.996(10)
Fe1 C5 2.015(10)
Fe1 C7 2.025(8)
Fe1 C2 2.033(10)
Fe1 C6 2.036(9)
Fe1 C8 2.040(8)
Fe1 C1 2.044(10)
Fe1 C10 2.057(8)
Fe1 C9 2.060(8)
Fe2 C110 1.971(8)
Fe2 C106 2.001(7)
Fe2 C109 2.003(8)
Fe2 C102 2.016(11)
Fe2 C103 2.026(11)
Fe2 C107 2.050(8)
Fe2 C108 2.052(8)
Fe2 C101 2.063(11)
Fe2 C104 2.080(11)
Fe2 C105 2.103(11)
S1 C18 1.731(14)
S1 C17 1.764(6)
S2 C117 1.745(6)
S2 C118 1.824(13)
N1 C11 1.270(12)
N1 C12 1.447(9)
N2 C111 1.217(13)
N2 C112 1.421(11)
C1 C2 1.4200
C1 C5 1.4200
C1 H1 0.9300
C2 C3 1.4200
C2 H2 0.9300
C3 C4 1.4200
C3 H3 0.9300
C4 C5 1.4200
C4 H4 0.9300
C5 H5 0.9300
C6 C7 1.4200
C6 C10 1.4200
C6 H6 0.9300
C7 C8 1.4200
C7 H7 0.9300
C8 C9 1.4200
C8 H8 0.9300
C9 C10 1.4200
C9 H9 0.9300
C10 C11 1.471(12)
C11 H11 0.9300
C12 C13 1.3900
C12 C17 1.3900
C13 C14 1.3900
C13 H13 0.9300
C14 C15 1.3900
C14 H14 0.9300
C15 C16 1.3900
C15 H15 0.9300
C16 C17 1.3900
C16 H16 0.9300
C18 H18A 0.9600
C18 H18B 0.9600
C18 H18C 0.9600
C19 C20 1.280(18)
C19 H19A 0.9700
C19 H19B 0.9700
C20 C21 1.324(13)
C20 H20 0.9800
C21 C22 1.502(12)
C21 H21 0.9800
C22 C23 1.3900
C22 C27 1.3900
C23 C24 1.3900
C23 H23 0.9300
C24 C25 1.3900
C24 H24 0.9300
C25 C26 1.3900
C25 H25 0.9300
C26 C27 1.3900
C26 H26 0.9300
C27 H27 0.9300
C101 C105 1.4200
C101 C102 1.4200
C101 H101 0.9300
C102 C103 1.4200
C102 H102 0.9300
C103 C104 1.4200
C103 H103 0.9300
C104 C105 1.4200
C104 H104 0.9300
C105 H105 0.9300
C106 C107 1.4200
C106 C110 1.4200
C106 H106 0.9300
C107 C108 1.4200
C107 H107 0.9300
C108 C109 1.4200
C108 H108 0.9300
C109 C110 1.4200
C109 H109 0.9300
C110 C111 1.508(13)
C111 H111 0.9300
C112 C113 1.3900
C112 C117 1.3900
C113 C114 1.3900
C113 H113 0.9300
C114 C115 1.3900
C114 H114 0.9300
C115 C116 1.3900
C115 H115 0.9300
C116 C117 1.3900
C116 H116 0.9300
C118 H11E 0.9600
C118 H11F 0.9600
C118 H11G 0.9600
C119 C120 1.368(19)
C119 H11H 0.9700
C119 H11I 0.9700
C120 C121 1.249(13)
C120 H120 0.9800
C121 C122 1.507(13)
C121 H121 0.9800
C122 C123 1.3900
C122 C127 1.3900
C123 C124 1.3900
C123 H123 0.9300
C124 C125 1.3900
C124 H124 0.9300
C125 C126 1.3900
C125 H125 0.9300
C126 C127 1.3900
C126 H126 0.9300
C127 H127 0.9300
O1 H1O 0.96(10)
O1 H1OA 0.97(11)
O2 H2O 0.98(13)
O2 H2OA 0.97(14)
P1 F16 1.407(7)
P1 F13 1.442(7)
P1 F11 1.562(6)
P1 F14 1.574(7)
P1 F15 1.577(7)
P1 F12 1.603(7)
P2 F26 1.418(7)
P2 F23 1.427(7)
P2 F22 1.567(8)
P2 F24 1.568(8)
P2 F21 1.575(7)
P2 F25 1.576(7)
